data_1562087
loop_
_publ_author_name
'Liu, Yong-Liang'
'Wu, Ya-Pan'
'Li, Dong-Sheng'
'Dong, Wen-Wen'
'Zhou, Chun-Sheng'

_publ_section_title
;
 Two interpenetrating CuII/NiII-coordinated polymers based on an
 unsymmetrical bifunctional N/O-tectonic: Syntheses, structures and
 magnetic properties
;
_journal_name_full 'Journal of Solid State Chemistry'
_journal_page_first 38
_journal_page_last 43
_journal_paper_doi 10.1016/j.jssc.2014.05.022
_journal_volume 223
_journal_year 2015
_chemical_formula_sum 'C28 H20 N8 Ni O5'
_chemical_formula_weight 607.23
_space_group_IT_number 54
_space_group_name_Hall '-P 2a 2ac'
_space_group_name_H-M_alt 'P c c a'
_symmetry_cell_setting orthorhombic
_symmetry_space_group_name_H-M 'P c c a'
_atom_sites_solution_hydrogens geom
_atom_sites_solution_primary direct
_atom_sites_solution_secondary difmap
_cell_angle_alpha 90.00
_cell_angle_beta 90.00
_cell_angle_gamma 90.00
_cell_formula_units_Z 4
_cell_length_a 21.156(11)
_cell_length_b 8.726(5)
_cell_length_c 15.847(9)
_cell_measurement_reflns_used 3365
_cell_measurement_temperature 296(2)
_cell_measurement_theta_max 27.47
_cell_measurement_theta_min 1.93
_cell_volume 2925(3)
_computing_structure_refinement 'SHELXL-97 (Sheldrick, 1997)'
_computing_structure_solution 'SHELXS-97 (Sheldrick, 1990)'
_diffrn_ambient_temperature 296(2)
_diffrn_measured_fraction_theta_full 0.998
_diffrn_measured_fraction_theta_max 0.998
_diffrn_radiation_monochromator graphite
_diffrn_radiation_source 'fine-focus sealed tube'
_diffrn_radiation_type MoK\a
_diffrn_radiation_wavelength 0.71073
_diffrn_reflns_av_R_equivalents 0.0693
_diffrn_reflns_av_sigmaI/netI 0.0303
_diffrn_reflns_limit_h_max 27
_diffrn_reflns_limit_h_min -27
_diffrn_reflns_limit_k_max 11
_diffrn_reflns_limit_k_min -11
_diffrn_reflns_limit_l_max 20
_diffrn_reflns_limit_l_min -20
_diffrn_reflns_number 28499
_diffrn_reflns_theta_full 27.47
_diffrn_reflns_theta_max 27.47
_diffrn_reflns_theta_min 1.93
_exptl_absorpt_coefficient_mu 0.714
_exptl_absorpt_correction_T_max 0.867
_exptl_absorpt_correction_T_min 0.825
_exptl_absorpt_correction_type multi-scan
_exptl_crystal_colour Green
_exptl_crystal_density_diffrn 1.379
_exptl_crystal_density_method 'not measured'
_exptl_crystal_description Prism
_exptl_crystal_F_000 1248
_exptl_crystal_size_max 0.27
_exptl_crystal_size_mid 0.24
_exptl_crystal_size_min 0.20
_refine_diff_density_max 0.933
_refine_diff_density_min -0.536
_refine_diff_density_rms 0.063
_refine_ls_extinction_method none
_refine_ls_goodness_of_fit_ref 1.094
_refine_ls_hydrogen_treatment constr
_refine_ls_matrix_type full
_refine_ls_number_parameters 191
_refine_ls_number_reflns 3365
_refine_ls_number_restraints 0
_refine_ls_restrained_S_all 1.094
_refine_ls_R_factor_all 0.0588
_refine_ls_R_factor_gt 0.0507
_refine_ls_shift/su_max 0.001
_refine_ls_shift/su_mean 0.000
_refine_ls_structure_factor_coef Fsqd
_refine_ls_weighting_details 'calc w=1/[\s^2^(Fo^2^)+(0.0669P)^2^+2.4180P] where P=(Fo^2^+2Fc^2^)/3'
_refine_ls_weighting_scheme calc
_refine_ls_wR_factor_gt 0.1359
_refine_ls_wR_factor_ref 0.1438
_reflns_number_gt 2920
_reflns_number_total 3365
_reflns_threshold_expression >2sigma(I)
_cod_data_source_file JSSC-2015-223-38.cif
_cod_data_source_block 2
_cod_depositor_comments
;
The following automatic conversions were performed:

data item '_exptl_absorpt_correction_type' value 'Multi-scan' was
changed to 'multi-scan' in accordance with the built-in table derived
from the CIF Core dictionary named 'cif_core.dic' version 2.4.5 last
updated on 2014-11-21.

data item '_symmetry_cell_setting' value 'Orthorhombic' was changed
to 'orthorhombic' in accordance with the built-in table derived from
the CIF Core dictionary named 'cif_core.dic' version 2.4.5 last
updated on 2014-11-21.

Automatic conversion script
Id: cif_fix_values 8369 2020-08-20 11:38:08Z andrius 
;
_cod_original_cell_volume 2926(3)
_cod_original_sg_symbol_H-M Pcca
_cod_database_code 1562087

loop_
_symmetry_equiv_pos_as_xyz
'x, y, z'
'-x+1/2, -y, z'
'x+1/2, -y, -z+1/2'
'-x, y, -z+1/2'
'-x, -y, -z'
'x-1/2, y, -z'
'-x-1/2, y, z-1/2'
'x, -y, z-1/2'

loop_
_atom_site_label
_atom_site_type_symbol
_atom_site_fract_x
_atom_site_fract_y
_atom_site_fract_z
_atom_site_U_iso_or_equiv
_atom_site_adp_type
_atom_site_occupancy
_atom_site_symmetry_multiplicity
_atom_site_calc_flag
_atom_site_refinement_flags
_atom_site_disorder_assembly
_atom_site_disorder_group
Ni1 Ni 0.5000 0.73025(5) 0.2500 0.03281(16) Uani 1 2 d S . .
O1 O 0.98353(9) -0.2245(2) -0.12413(12) 0.0420(4) Uani 1 1 d . . .
O2 O 0.92914(8) -0.0963(2) -0.21937(11) 0.0408(4) Uani 1 1 d . . .
C1 C 0.94139(11) -0.1259(3) -0.14248(15) 0.0361(5) Uani 1 1 d . . .
N1 N 0.57052(10) 0.5716(3) 0.23478(14) 0.0403(5) Uani 1 1 d . . .
N2 N 0.74672(11) 0.2437(2) 0.10909(14) 0.0429(5) Uani 1 1 d . . .
N4 N 0.76565(12) 0.2290(3) 0.24986(13) 0.0460(6) Uani 1 1 d . . .
C2 C 0.90602(11) -0.0476(3) -0.07358(15) 0.0380(5) Uani 1 1 d . . .
C7 C 0.92207(12) -0.0740(3) 0.01044(16) 0.0427(6) Uani 1 1 d . . .
H7 H 0.9555 -0.1390 0.0234 0.051 Uiso 1 1 calc R . .
C5 C 0.83765(11) 0.0914(3) 0.05553(16) 0.0393(5) Uani 1 1 d . . .
C8 C 0.79899(11) 0.1623(3) 0.12195(16) 0.0386(5) Uani 1 1 d . . .
C9 C 0.72822(12) 0.2813(3) 0.18875(17) 0.0411(6) Uani 1 1 d . . .
C3 C 0.85578(15) 0.0484(4) -0.09256(18) 0.0574(8) Uani 1 1 d . . .
H3A H 0.8451 0.0670 -0.1486 0.069 Uiso 1 1 calc R . .
C10 C 0.67293(12) 0.3770(3) 0.20521(17) 0.0418(6) Uani 1 1 d . . .
N3 N 0.81079(10) 0.1533(3) 0.20501(14) 0.0445(5) Uani 1 1 d . . .
H3 H 0.8425 0.1061 0.2269 0.067 Uiso 1 1 calc R . .
C6 C 0.88838(12) -0.0039(3) 0.07468(16) 0.0445(6) Uani 1 1 d . . .
H6 H 0.8997 -0.0206 0.1306 0.053 Uiso 1 1 calc R . .
C4 C 0.82135(15) 0.1169(4) -0.02820(19) 0.0595(8) Uani 1 1 d . . .
H4 H 0.7873 0.1800 -0.0412 0.071 Uiso 1 1 calc R . .
C14 C 0.65720(14) 0.4220(4) 0.28644(18) 0.0529(7) Uani 1 1 d . . .
H14 H 0.6807 0.3883 0.3324 0.063 Uiso 1 1 calc R . .
C13 C 0.60579(14) 0.5182(3) 0.29792(18) 0.0520(7) Uani 1 1 d . . .
H13 H 0.5954 0.5471 0.3527 0.062 Uiso 1 1 calc R . .
C11 C 0.63562(14) 0.4300(4) 0.13947(19) 0.0576(8) Uani 1 1 d . . .
H11 H 0.6443 0.4008 0.0842 0.069 Uiso 1 1 calc R . .
C12 C 0.58556(14) 0.5263(4) 0.15647(18) 0.0560(8) Uani 1 1 d . . .
H12 H 0.5611 0.5613 0.1116 0.067 Uiso 1 1 calc R . .
O3 O 0.7500 0.5000 -0.0289(6) 0.340(8) Uani 1 2 d S . .

loop_
_atom_site_aniso_label
_atom_site_aniso_U_11
_atom_site_aniso_U_22
_atom_site_aniso_U_33
_atom_site_aniso_U_23
_atom_site_aniso_U_13
_atom_site_aniso_U_12
Ni1 0.0295(2) 0.0394(3) 0.0295(3) 0.000 0.00145(14) 0.000
O1 0.0414(9) 0.0508(10) 0.0338(9) -0.0050(7) -0.0022(8) 0.0075(8)
O2 0.0392(9) 0.0510(10) 0.0324(9) -0.0017(7) -0.0008(7) 0.0021(7)
C1 0.0332(11) 0.0417(12) 0.0334(11) -0.0040(9) 0.0006(9) -0.0017(9)
N1 0.0363(11) 0.0435(11) 0.0411(11) -0.0029(9) 0.0015(8) 0.0051(9)
N2 0.0402(11) 0.0484(12) 0.0401(12) -0.0058(9) -0.0019(9) 0.0078(9)
N4 0.0427(13) 0.0571(14) 0.0380(12) -0.0067(9) 0.0029(8) 0.0125(10)
C2 0.0376(12) 0.0424(12) 0.0340(12) -0.0041(10) 0.0019(9) 0.0013(10)
C7 0.0357(12) 0.0542(15) 0.0381(13) -0.0027(11) -0.0013(10) 0.0071(11)
C5 0.0364(12) 0.0438(13) 0.0376(12) -0.0043(10) 0.0005(9) 0.0036(10)
C8 0.0361(12) 0.0423(13) 0.0373(12) -0.0045(10) -0.0006(9) 0.0021(10)
C9 0.0372(13) 0.0431(13) 0.0429(14) -0.0062(10) -0.0001(10) 0.0045(10)
C3 0.0695(19) 0.0702(19) 0.0325(13) -0.0029(13) -0.0049(12) 0.0267(16)
C10 0.0384(13) 0.0417(13) 0.0454(14) -0.0046(11) 0.0010(10) 0.0021(10)
N3 0.0379(11) 0.0569(13) 0.0388(12) -0.0036(10) 0.0002(8) 0.0113(10)
C6 0.0409(13) 0.0591(15) 0.0336(12) -0.0029(11) -0.0019(10) 0.0100(12)
C4 0.0663(19) 0.071(2) 0.0416(15) -0.0030(14) -0.0053(13) 0.0351(16)
C14 0.0574(17) 0.0601(17) 0.0412(15) 0.0018(13) 0.0012(12) 0.0199(14)
C13 0.0581(16) 0.0601(17) 0.0379(13) 0.0012(12) 0.0052(12) 0.0188(14)
C11 0.0544(16) 0.078(2) 0.0408(15) -0.0154(14) -0.0047(12) 0.0235(15)
C12 0.0536(16) 0.071(2) 0.0433(15) -0.0125(13) -0.0096(12) 0.0225(14)
O3 0.522(19) 0.372(16) 0.127(7) 0.000 0.000 0.280(16)

loop_
_atom_type_symbol
_atom_type_description
_atom_type_scat_dispersion_real
_atom_type_scat_dispersion_imag
_atom_type_scat_source
C C 0.0033 0.0016 'International Tables Vol C Tables 4.2.6.8 and 6.1.1.4'
H H 0.0000 0.0000 'International Tables Vol C Tables 4.2.6.8 and 6.1.1.4'
N N 0.0061 0.0033 'International Tables Vol C Tables 4.2.6.8 and 6.1.1.4'
O O 0.0106 0.0060 'International Tables Vol C Tables 4.2.6.8 and 6.1.1.4'
Ni Ni 0.3393 1.1124 'International Tables Vol C Tables 4.2.6.8 and 6.1.1.4'

loop_
_geom_angle_atom_site_label_1
_geom_angle_atom_site_label_2
_geom_angle_atom_site_label_3
_geom_angle
_geom_angle_site_symmetry_1
_geom_angle_site_symmetry_3
N1 Ni1 N1 95.00(13) 4_655 .
N1 Ni1 O1 97.96(8) 4_655 7_766
N1 Ni1 O1 96.90(8) . 7_766
N1 Ni1 O1 96.90(8) 4_655 6_565
N1 Ni1 O1 97.96(8) . 6_565
O1 Ni1 O1 157.93(11) 7_766 6_565
N1 Ni1 O2 160.26(8) 4_655 7_766
N1 Ni1 O2 89.71(9) . 7_766
O1 Ni1 O2 62.40(7) 7_766 7_766
O1 Ni1 O2 101.42(7) 6_565 7_766
N1 Ni1 O2 89.71(9) 4_655 6_565
N1 Ni1 O2 160.26(8) . 6_565
O1 Ni1 O2 101.42(7) 7_766 6_565
O1 Ni1 O2 62.40(7) 6_565 6_565
O2 Ni1 O2 92.29(10) 7_766 6_565
N1 Ni1 C1 129.19(9) 4_655 7_766
N1 Ni1 C1 93.41(9) . 7_766
O1 Ni1 C1 31.24(8) 7_766 7_766
O1 Ni1 C1 131.23(9) 6_565 7_766
O2 Ni1 C1 31.17(7) 7_766 7_766
O2 Ni1 C1 98.43(8) 6_565 7_766
N1 Ni1 C1 93.41(9) 4_655 6_565
N1 Ni1 C1 129.19(9) . 6_565
O1 Ni1 C1 131.23(8) 7_766 6_565
O1 Ni1 C1 31.24(8) 6_565 6_565
O2 Ni1 C1 98.43(8) 7_766 6_565
O2 Ni1 C1 31.17(7) 6_565 6_565
C1 Ni1 C1 118.44(12) 7_766 6_565
C1 O1 Ni1 91.54(15) . 6_645
C1 O2 Ni1 86.11(14) . 6_645
O2 C1 O1 119.9(2) . .
O2 C1 C2 120.4(2) . .
O1 C1 C2 119.7(2) . .
O2 C1 Ni1 62.73(13) . 6_645
O1 C1 Ni1 57.22(13) . 6_645
C2 C1 Ni1 176.26(18) . 6_645
C13 N1 C12 117.3(2) . .
C13 N1 Ni1 123.74(18) . .
C12 N1 Ni1 118.74(18) . .
C8 N2 C9 103.0(2) . .
C9 N4 N3 101.8(2) . .
C3 C2 C7 119.6(2) . .
C3 C2 C1 120.2(2) . .
C7 C2 C1 120.1(2) . .
C6 C7 C2 120.2(2) . .
C6 C7 H7 119.9 . .
C2 C7 H7 119.9 . .
C4 C5 C6 119.7(2) . .
C4 C5 C8 118.6(2) . .
C6 C5 C8 121.7(2) . .
N2 C8 N3 109.7(2) . .
N2 C8 C5 125.3(2) . .
N3 C8 C5 125.0(2) . .
N4 C9 N2 114.9(2) . .
N4 C9 C10 122.8(2) . .
N2 C9 C10 122.2(2) . .
C2 C3 C4 120.2(3) . .
C2 C3 H3A 119.9 . .
C4 C3 H3A 119.9 . .
C11 C10 C14 117.8(2) . .
C11 C10 C9 120.8(2) . .
C14 C10 C9 121.3(2) . .
C8 N3 N4 110.7(2) . .
C8 N3 H3 124.7 . .
N4 N3 H3 124.7 . .
C7 C6 C5 120.0(2) . .
C7 C6 H6 120.0 . .
C5 C6 H6 120.0 . .
C3 C4 C5 120.2(3) . .
C3 C4 H4 119.9 . .
C5 C4 H4 119.9 . .
C13 C14 C10 118.8(3) . .
C13 C14 H14 120.6 . .
C10 C14 H14 120.6 . .
N1 C13 C14 123.5(3) . .
N1 C13 H13 118.2 . .
C14 C13 H13 118.2 . .
C12 C11 C10 119.6(3) . .
C12 C11 H11 120.2 . .
C10 C11 H11 120.2 . .
N1 C12 C11 122.9(3) . .
N1 C12 H12 118.6 . .
C11 C12 H12 118.6 . .

loop_
_geom_bond_atom_site_label_1
_geom_bond_atom_site_label_2
_geom_bond_distance
_geom_bond_site_symmetry_2
Ni1 N1 2.050(2) 4_655
Ni1 N1 2.050(2) .
Ni1 O1 2.063(2) 7_766
Ni1 O1 2.063(2) 6_565
Ni1 O2 2.185(2) 7_766
Ni1 O2 2.1851(19) 6_565
Ni1 C1 2.453(2) 7_766
Ni1 C1 2.453(2) 6_565
O1 C1 1.273(3) .
O1 Ni1 2.063(2) 6_645
O2 C1 1.272(3) .
O2 Ni1 2.1851(19) 6_645
C1 C2 1.490(3) .
C1 Ni1 2.453(2) 6_645
N1 C13 1.332(4) .
N1 C12 1.341(4) .
N2 C8 1.330(3) .
N2 C9 1.362(3) .
N4 C9 1.331(3) .
N4 N3 1.362(3) .
C2 C3 1.387(4) .
C2 C7 1.393(4) .
C7 C6 1.385(3) .
C7 H7 0.9300 .
C5 C4 1.389(4) .
C5 C6 1.391(3) .
C5 C8 1.470(3) .
C8 N3 1.342(3) .
C9 C10 1.461(3) .
C3 C4 1.388(4) .
C3 H3A 0.9300 .
C10 C11 1.387(4) .
C10 C14 1.386(4) .
N3 H3 0.8600 .
C6 H6 0.9300 .
C4 H4 0.9300 .
C14 C13 1.386(4) .
C14 H14 0.9300 .
C13 H13 0.9300 .
C11 C12 1.378(4) .
C11 H11 0.9300 .
C12 H12 0.9300 .

loop_
_geom_torsion_atom_site_label_1
_geom_torsion_atom_site_label_2
_geom_torsion_atom_site_label_3
_geom_torsion_atom_site_label_4
_geom_torsion
_geom_torsion_site_symmetry_1
_geom_torsion_site_symmetry_2
_geom_torsion_site_symmetry_3
_geom_torsion_site_symmetry_4
Ni1 O2 C1 O1 1.4(2) 6_645 . . .
Ni1 O2 C1 C2 -177.7(2) 6_645 . . .
Ni1 O1 C1 O2 -1.5(2) 6_645 . . .
Ni1 O1 C1 C2 177.60(19) 6_645 . . .
N1 Ni1 N1 C13 -92.4(2) 4_655 . . .
O1 Ni1 N1 C13 6.3(2) 7_766 . . .
O1 Ni1 N1 C13 169.9(2) 6_565 . . .
O2 Ni1 N1 C13 68.4(2) 7_766 . . .
O2 Ni1 N1 C13 164.4(2) 6_565 . . .
C1 Ni1 N1 C13 37.4(2) 7_766 . . .
C1 Ni1 N1 C13 169.1(2) 6_565 . . .
N1 Ni1 N1 C12 92.7(2) 4_655 . . .
O1 Ni1 N1 C12 -168.7(2) 7_766 . . .
O1 Ni1 N1 C12 -5.0(2) 6_565 . . .
O2 Ni1 N1 C12 -106.5(2) 7_766 . . .
O2 Ni1 N1 C12 -10.6(4) 6_565 . . .
C1 Ni1 N1 C12 -137.5(2) 7_766 . . .
C1 Ni1 N1 C12 -5.9(3) 6_565 . . .
O2 C1 C2 C3 5.6(4) . . . .
O1 C1 C2 C3 -173.5(3) . . . .
Ni1 C1 C2 C3 -141(2) 6_645 . . .
O2 C1 C2 C7 -176.4(2) . . . .
O1 C1 C2 C7 4.5(4) . . . .
Ni1 C1 C2 C7 37(3) 6_645 . . .
C3 C2 C7 C6 -0.5(4) . . . .
C1 C2 C7 C6 -178.6(2) . . . .
C9 N2 C8 N3 -0.3(3) . . . .
C9 N2 C8 C5 179.0(2) . . . .
C4 C5 C8 N2 3.9(4) . . . .
C6 C5 C8 N2 -173.9(3) . . . .
C4 C5 C8 N3 -176.9(3) . . . .
C6 C5 C8 N3 5.3(4) . . . .
N3 N4 C9 N2 0.0(3) . . . .
N3 N4 C9 C10 -177.6(2) . . . .
C8 N2 C9 N4 0.2(3) . . . .
C8 N2 C9 C10 177.8(2) . . . .
C7 C2 C3 C4 -0.5(5) . . . .
C1 C2 C3 C4 177.6(3) . . . .
N4 C9 C10 C11 179.4(3) . . . .
N2 C9 C10 C11 1.9(4) . . . .
N4 C9 C10 C14 1.6(4) . . . .
N2 C9 C10 C14 -175.8(3) . . . .
N2 C8 N3 N4 0.3(3) . . . .
C5 C8 N3 N4 -179.0(2) . . . .
C9 N4 N3 C8 -0.2(3) . . . .
C2 C7 C6 C5 1.0(4) . . . .
C4 C5 C6 C7 -0.6(4) . . . .
C8 C5 C6 C7 177.2(3) . . . .
C2 C3 C4 C5 1.0(5) . . . .
C6 C5 C4 C3 -0.4(5) . . . .
C8 C5 C4 C3 -178.3(3) . . . .
C11 C10 C14 C13 -0.6(4) . . . .
C9 C10 C14 C13 177.2(3) . . . .
C12 N1 C13 C14 1.3(5) . . . .
Ni1 N1 C13 C14 -173.7(2) . . . .
C10 C14 C13 N1 -0.6(5) . . . .
C14 C10 C11 C12 1.0(5) . . . .
C9 C10 C11 C12 -176.8(3) . . . .
C13 N1 C12 C11 -0.8(5) . . . .
Ni1 N1 C12 C11 174.5(3) . . . .
C10 C11 C12 N1 -0.4(5) . . . .
